data_4075946
loop_
_publ_author_name
'Weigl, Kerstin'
'K\"ohler, Katrin'
'Dechert, Sebastian'
'Meyer, Franc'

_publ_section_title
;
 Synthesis and Structure of N-Heterocyclic Carbene Complexes with Tethered
 Olefinic Groups:&#x00A0; Application of the Ruthenium Catalyst in Olefin
 Metathesis
;
_journal_issue 16
_journal_name_full Organometallics
_journal_page_first 4049
_journal_paper_doi 10.1021/om0503242
_journal_volume 24
_journal_year 2005
_chemical_formula_moiety 'C35 H42 Cl2 N2 O Ru'
_chemical_formula_sum 'C35 H42 Cl2 N2 O Ru'
_chemical_formula_weight 678.68
_chemical_name_systematic
;
 ?
;
_space_group_IT_number 2
_symmetry_cell_setting triclinic
_symmetry_space_group_name_Hall '-P 1'
_symmetry_space_group_name_H-M 'P -1'
_atom_sites_solution_hydrogens geom
_atom_sites_solution_primary direct
_atom_sites_solution_secondary difmap
_audit_creation_method SHELXL-97
_cell_angle_alpha 89.870(6)
_cell_angle_beta 79.381(6)
_cell_angle_gamma 74.296(6)
_cell_formula_units_Z 2
_cell_length_a 9.1068(7)
_cell_length_b 11.6390(9)
_cell_length_c 15.9346(12)
_cell_measurement_reflns_used 16290
_cell_measurement_temperature 133(2)
_cell_measurement_theta_max 24.81
_cell_measurement_theta_min 1.82
_cell_volume 1596.1(2)
_computing_cell_refinement 'X-AREA (Stoe & Cie, 2002)'
_computing_data_collection 'X-AREA (Stoe & Cie, 2002)'
_computing_data_reduction 'X-AREA (Stoe & Cie, 2002)'
_computing_molecular_graphics 'DIAMOND (Brandenburg, 2001)'
_computing_publication_material 'SHELXL-97 (Sheldrick, 1997)'
_computing_structure_refinement 'SHELXL-97 (Sheldrick, 1997)'
_computing_structure_solution 'SHELXS-97 (Sheldrick, 1990)'
_diffrn_ambient_temperature 133(2)
_diffrn_measured_fraction_theta_full 0.993
_diffrn_measured_fraction_theta_max 0.993
_diffrn_measurement_device_type 'Stoe IPDS II'
_diffrn_measurement_method \w
_diffrn_radiation_monochromator graphite
_diffrn_radiation_source 'fine-focus sealed tube'
_diffrn_radiation_type MoK\a
_diffrn_radiation_wavelength 0.71073
_diffrn_reflns_av_R_equivalents 0.0369
_diffrn_reflns_av_sigmaI/netI 0.0357
_diffrn_reflns_limit_h_max 10
_diffrn_reflns_limit_h_min -9
_diffrn_reflns_limit_k_max 13
_diffrn_reflns_limit_k_min -13
_diffrn_reflns_limit_l_max 18
_diffrn_reflns_limit_l_min -18
_diffrn_reflns_number 16290
_diffrn_reflns_theta_full 24.81
_diffrn_reflns_theta_max 24.81
_diffrn_reflns_theta_min 1.82
_diffrn_standards_decay_% 0
_diffrn_standards_number 0
_exptl_absorpt_coefficient_mu 0.689
_exptl_absorpt_correction_T_max 0.9266
_exptl_absorpt_correction_T_min 0.7515
_exptl_absorpt_correction_type numerical
_exptl_absorpt_process_details 'X-RED (Stoe & Cie, 2002)'
_exptl_crystal_colour 'dark green'
_exptl_crystal_density_diffrn 1.412
_exptl_crystal_density_method 'not measured'
_exptl_crystal_description 'irregular shape'
_exptl_crystal_F_000 704
_exptl_crystal_size_max 0.27
_exptl_crystal_size_mid 0.18
_exptl_crystal_size_min 0.15
_refine_diff_density_max 2.060
_refine_diff_density_min -0.389
_refine_diff_density_rms 0.086
_refine_ls_extinction_method none
_refine_ls_goodness_of_fit_ref 1.034
_refine_ls_hydrogen_treatment constr
_refine_ls_matrix_type full
_refine_ls_number_parameters 378
_refine_ls_number_reflns 5470
_refine_ls_number_restraints 0
_refine_ls_restrained_S_all 1.034
_refine_ls_R_factor_all 0.0526
_refine_ls_R_factor_gt 0.0412
_refine_ls_shift/su_max 0.001
_refine_ls_shift/su_mean 0.000
_refine_ls_structure_factor_coef Fsqd
_refine_ls_weighting_details 'calc w=1/[\s^2^(Fo^2^)+(0.0688P)^2^+1.2852P] where P=(Fo^2^+2Fc^2^)/3'
_refine_ls_weighting_scheme calc
_refine_ls_wR_factor_gt 0.1055
_refine_ls_wR_factor_ref 0.1103
_reflns_number_gt 4627
_reflns_number_total 5470
_reflns_threshold_expression >2sigma(I)
_cod_data_source_file om0503242si20050422_114940.cif
_cod_data_source_block 8
_cod_database_code 4075946

loop_
_symmetry_equiv_pos_as_xyz
'x, y, z'
'-x, -y, -z'

loop_
_atom_site_label
_atom_site_type_symbol
_atom_site_fract_x
_atom_site_fract_y
_atom_site_fract_z
_atom_site_U_iso_or_equiv
_atom_site_adp_type
_atom_site_occupancy
_atom_site_symmetry_multiplicity
_atom_site_calc_flag
_atom_site_refinement_flags
Ru1 Ru 0.43502(4) 0.80153(2) 0.272852(19) 0.02299(11) Uani 1 1 d .
Cl1 Cl 0.61029(12) 0.82701(9) 0.15134(6) 0.0337(2) Uani 1 1 d .
Cl2 Cl 0.21756(12) 0.83761(9) 0.38284(6) 0.0371(2) Uani 1 1 d .
N1 N 0.2742(4) 0.7081(3) 0.1600(2) 0.0297(7) Uani 1 1 d .
N2 N 0.3968(4) 0.5583(3) 0.2242(2) 0.0366(8) Uani 1 1 d .
O1 O 0.4970(3) 0.9498(2) 0.33624(18) 0.0314(6) Uani 1 1 d .
C1 C 0.3700(4) 0.6778(3) 0.2173(2) 0.0256(8) Uani 1 1 d .
C2 C 0.2449(6) 0.6059(4) 0.1164(3) 0.0460(11) Uani 1 1 d .
H2 H 0.2920 0.6017 0.0556 0.080 Uiso 1 1 calc R
C3 C 0.0738(7) 0.6151(5) 0.1250(4) 0.0555(14) Uani 1 1 d .
H3A H 0.0192 0.6963 0.1147 0.080 Uiso 1 1 calc R
H3B H 0.0607 0.5626 0.0814 0.080 Uiso 1 1 calc R
C4 C 0.0025(7) 0.5831(5) 0.2106(4) 0.0605(14) Uani 1 1 d .
H4 H -0.0962 0.6273 0.2375 0.080 Uiso 1 1 calc R
C5 C 0.0818(8) 0.4902(6) 0.2482(4) 0.0681(17) Uani 1 1 d .
H5 H 0.0397 0.4698 0.3019 0.080 Uiso 1 1 calc R
C6 C 0.2419(7) 0.4180(4) 0.2020(4) 0.0574(15) Uani 1 1 d .
H6A H 0.2964 0.3702 0.2426 0.080 Uiso 1 1 calc R
H6B H 0.2304 0.3640 0.1589 0.080 Uiso 1 1 calc R
C7 C 0.3369(6) 0.4981(4) 0.1597(3) 0.0465(11) Uani 1 1 d .
H7 H 0.4247 0.4506 0.1176 0.080 Uiso 1 1 calc R
C8 C 0.2222(5) 0.8273(3) 0.1300(2) 0.0279(8) Uani 1 1 d .
C9 C 0.3049(5) 0.8577(3) 0.0545(3) 0.0299(8) Uani 1 1 d .
C10 C 0.2538(5) 0.9723(4) 0.0260(3) 0.0334(9) Uani 1 1 d .
H10 H 0.3097 0.9943 -0.0233 0.080 Uiso 1 1 calc R
C11 C 0.1216(5) 1.0538(4) 0.0697(3) 0.0338(9) Uani 1 1 d .
C12 C 0.0384(5) 1.0208(4) 0.1424(3) 0.0321(9) Uani 1 1 d .
H12 H -0.0508 1.0759 0.1714 0.080 Uiso 1 1 calc R
C13 C 0.0840(5) 0.9066(3) 0.1741(2) 0.0295(8) Uani 1 1 d .
C14 C 0.4424(5) 0.7709(4) -0.0008(3) 0.0384(10) Uani 1 1 d .
H14A H 0.4082 0.7364 -0.0457 0.080 Uiso 1 1 calc R
H14B H 0.4898 0.7088 0.0334 0.080 Uiso 1 1 calc R
H14C H 0.5168 0.8124 -0.0253 0.080 Uiso 1 1 calc R
C15 C 0.0661(6) 1.1771(4) 0.0361(3) 0.0520(13) Uani 1 1 d .
H15A H -0.0140 1.1780 0.0043 0.080 Uiso 1 1 calc R
H15B H 0.1516 1.1963 -0.0004 0.080 Uiso 1 1 calc R
H15C H 0.0257 1.2351 0.0833 0.080 Uiso 1 1 calc R
C16 C -0.0205(5) 0.8738(4) 0.2476(3) 0.0405(10) Uani 1 1 d .
H16A H -0.1141 0.8687 0.2302 0.080 Uiso 1 1 calc R
H16B H -0.0458 0.9336 0.2933 0.080 Uiso 1 1 calc R
H16C H 0.0308 0.7979 0.2669 0.080 Uiso 1 1 calc R
C17 C 0.5107(5) 0.4830(3) 0.2679(3) 0.0336(9) Uani 1 1 d .
C18 C 0.6625(5) 0.4401(3) 0.2225(3) 0.0333(9) Uani 1 1 d .
C19 C 0.7699(5) 0.3632(3) 0.2633(3) 0.0359(9) Uani 1 1 d .
H19 H 0.8714 0.3331 0.2337 0.080 Uiso 1 1 calc R
C20 C 0.7317(5) 0.3293(4) 0.3465(3) 0.0374(10) Uani 1 1 d .
C21 C 0.5801(5) 0.3757(4) 0.3900(3) 0.0381(10) Uani 1 1 d .
H21 H 0.5529 0.3551 0.4460 0.080 Uiso 1 1 calc R
C22 C 0.4665(5) 0.4528(3) 0.3520(3) 0.0360(10) Uani 1 1 d .
C23 C 0.7137(6) 0.4810(4) 0.1348(3) 0.0456(11) Uani 1 1 d .
H23A H 0.8217 0.4415 0.1145 0.080 Uiso 1 1 calc R
H23B H 0.6989 0.5659 0.1379 0.080 Uiso 1 1 calc R
H23C H 0.6533 0.4617 0.0964 0.080 Uiso 1 1 calc R
C24 C 0.8525(6) 0.2451(4) 0.3868(3) 0.0493(12) Uani 1 1 d .
H24A H 0.8799 0.1672 0.3589 0.080 Uiso 1 1 calc R
H24B H 0.8116 0.2406 0.4464 0.080 Uiso 1 1 calc R
H24C H 0.9432 0.2737 0.3809 0.080 Uiso 1 1 calc R
C25 C 0.3058(6) 0.5033(4) 0.4026(3) 0.0463(11) Uani 1 1 d .
H25A H 0.2446 0.4491 0.3976 0.080 Uiso 1 1 calc R
H25B H 0.2590 0.5788 0.3810 0.080 Uiso 1 1 calc R
H25C H 0.3107 0.5145 0.4616 0.080 Uiso 1 1 calc R
C26 C 0.5794(5) 0.7144(3) 0.3316(2) 0.0294(8) Uani 1 1 d .
H26 H 0.6044 0.6314 0.3298 0.080 Uiso 1 1 calc R
C27 C 0.6532(5) 0.7782(3) 0.3808(2) 0.0291(8) Uani 1 1 d .
C28 C 0.7689(5) 0.7211(4) 0.4257(3) 0.0376(10) Uani 1 1 d .
H28 H 0.7999 0.6381 0.4246 0.080 Uiso 1 1 calc R
C29 C 0.8380(6) 0.7846(5) 0.4713(3) 0.0439(11) Uani 1 1 d .
H29 H 0.9160 0.7452 0.4999 0.080 Uiso 1 1 calc R
C30 C 0.7889(5) 0.9094(4) 0.4739(3) 0.0434(11) Uani 1 1 d .
H30 H 0.8345 0.9526 0.5051 0.080 Uiso 1 1 calc R
C31 C 0.6734(5) 0.9707(4) 0.4308(3) 0.0375(10) Uani 1 1 d .
H31 H 0.6407 1.0538 0.4337 0.080 Uiso 1 1 calc R
C32 C 0.6088(5) 0.9045(4) 0.3837(2) 0.0304(8) Uani 1 1 d .
C33 C 0.4513(5) 1.0786(3) 0.3204(3) 0.0376(10) Uani 1 1 d .
H33 H 0.4293 1.1255 0.3745 0.080 Uiso 1 1 calc R
C34 C 0.5811(6) 1.1102(4) 0.2592(3) 0.0416(10) Uani 1 1 d .
H34A H 0.6719 1.0950 0.2845 0.080 Uiso 1 1 calc R
H34B H 0.5491 1.1932 0.2473 0.080 Uiso 1 1 calc R
H34C H 0.6045 1.0624 0.2069 0.080 Uiso 1 1 calc R
C35 C 0.3048(6) 1.0980(4) 0.2851(4) 0.0506(13) Uani 1 1 d .
H35A H 0.3277 1.0551 0.2307 0.080 Uiso 1 1 calc R
H35B H 0.2631 1.1817 0.2780 0.080 Uiso 1 1 calc R
H35C H 0.2301 1.0696 0.3240 0.080 Uiso 1 1 calc R

loop_
_atom_site_aniso_label
_atom_site_aniso_U_11
_atom_site_aniso_U_22
_atom_site_aniso_U_33
_atom_site_aniso_U_23
_atom_site_aniso_U_13
_atom_site_aniso_U_12
Ru1 0.02435(17) 0.02137(16) 0.02360(17) 0.00132(11) -0.00319(11) -0.00781(11)
Cl1 0.0357(5) 0.0365(5) 0.0305(5) 0.0043(4) 0.0002(4) -0.0168(4)
Cl2 0.0343(5) 0.0404(5) 0.0345(5) -0.0066(4) 0.0059(4) -0.0152(4)
N1 0.0347(19) 0.0218(15) 0.0371(18) 0.0047(13) -0.0160(15) -0.0094(14)
N2 0.043(2) 0.0230(16) 0.053(2) 0.0102(15) -0.0274(18) -0.0132(15)
O1 0.0323(15) 0.0239(13) 0.0408(16) -0.0030(11) -0.0071(13) -0.0122(11)
C1 0.028(2) 0.0247(18) 0.0237(18) 0.0039(14) -0.0055(15) -0.0053(15)
C2 0.056(3) 0.035(2) 0.056(3) 0.009(2) -0.028(2) -0.017(2)
C3 0.063(3) 0.052(3) 0.069(3) 0.018(3) -0.036(3) -0.029(3)
C4 0.057(3) 0.067(3) 0.066(4) 0.005(3) -0.013(3) -0.032(3)
C5 0.074(4) 0.082(4) 0.070(4) 0.030(3) -0.028(3) -0.048(4)
C6 0.083(4) 0.039(3) 0.073(4) 0.018(2) -0.045(3) -0.035(3)
C7 0.052(3) 0.037(2) 0.056(3) 0.001(2) -0.024(2) -0.013(2)
C8 0.031(2) 0.0237(18) 0.032(2) 0.0062(15) -0.0147(17) -0.0066(16)
C9 0.029(2) 0.0297(19) 0.030(2) 0.0014(16) -0.0079(17) -0.0055(16)
C10 0.034(2) 0.036(2) 0.028(2) 0.0066(17) -0.0015(17) -0.0097(18)
C11 0.032(2) 0.031(2) 0.037(2) 0.0107(17) -0.0076(18) -0.0052(17)
C12 0.027(2) 0.031(2) 0.035(2) 0.0042(17) -0.0046(17) -0.0030(16)
C13 0.031(2) 0.0290(19) 0.028(2) 0.0044(15) -0.0054(17) -0.0076(16)
C14 0.038(2) 0.036(2) 0.033(2) -0.0018(18) -0.0036(19) -0.0012(19)
C15 0.052(3) 0.036(2) 0.056(3) 0.020(2) -0.003(2) 0.002(2)
C16 0.036(2) 0.047(2) 0.037(2) 0.0120(19) -0.0034(19) -0.010(2)
C17 0.044(3) 0.0201(18) 0.046(2) 0.0076(16) -0.024(2) -0.0126(17)
C18 0.042(2) 0.0247(18) 0.039(2) 0.0058(16) -0.0200(19) -0.0116(17)
C19 0.040(2) 0.028(2) 0.044(2) 0.0024(17) -0.016(2) -0.0101(18)
C20 0.044(3) 0.029(2) 0.046(3) 0.0067(18) -0.026(2) -0.0121(18)
C21 0.050(3) 0.030(2) 0.042(2) 0.0070(18) -0.022(2) -0.0161(19)
C22 0.042(2) 0.0243(19) 0.049(3) 0.0046(17) -0.021(2) -0.0133(18)
C23 0.055(3) 0.042(2) 0.040(3) 0.006(2) -0.014(2) -0.012(2)
C24 0.047(3) 0.048(3) 0.059(3) 0.017(2) -0.028(2) -0.011(2)
C25 0.047(3) 0.041(2) 0.052(3) 0.008(2) -0.011(2) -0.012(2)
C26 0.035(2) 0.0276(19) 0.029(2) 0.0021(15) -0.0061(17) -0.0139(17)
C27 0.029(2) 0.035(2) 0.0246(19) -0.0024(16) -0.0030(16) -0.0126(17)
C28 0.035(2) 0.045(2) 0.034(2) 0.0057(18) -0.0086(19) -0.0129(19)
C29 0.043(3) 0.064(3) 0.033(2) 0.006(2) -0.014(2) -0.024(2)
C30 0.042(3) 0.065(3) 0.030(2) -0.010(2) -0.0026(19) -0.029(2)
C31 0.036(2) 0.045(2) 0.033(2) -0.0108(18) 0.0051(19) -0.022(2)
C32 0.028(2) 0.037(2) 0.026(2) -0.0028(16) 0.0009(16) -0.0107(17)
C33 0.032(2) 0.0198(18) 0.058(3) -0.0053(18) -0.001(2) -0.0068(16)
C34 0.044(3) 0.027(2) 0.054(3) 0.0036(19) -0.005(2) -0.0147(19)
C35 0.039(3) 0.029(2) 0.083(4) 0.010(2) -0.013(3) -0.0076(19)

loop_
_atom_type_symbol
_atom_type_description
_atom_type_scat_dispersion_real
_atom_type_scat_dispersion_imag
_atom_type_scat_source
C C 0.0033 0.0016 'International Tables Vol C Tables 4.2.6.8 and 6.1.1.4'
H H 0.0000 0.0000 'International Tables Vol C Tables 4.2.6.8 and 6.1.1.4'
N N 0.0061 0.0033 'International Tables Vol C Tables 4.2.6.8 and 6.1.1.4'
O O 0.0106 0.0060 'International Tables Vol C Tables 4.2.6.8 and 6.1.1.4'
Cl Cl 0.1484 0.1585 'International Tables Vol C Tables 4.2.6.8 and 6.1.1.4'
Ru Ru -1.2594 0.8363 'International Tables Vol C Tables 4.2.6.8 and 6.1.1.4'

loop_
_geom_angle_atom_site_label_1
_geom_angle_atom_site_label_2
_geom_angle_atom_site_label_3
_geom_angle
C26 Ru1 C1 103.07(16)
C26 Ru1 O1 79.64(14)
C1 Ru1 O1 176.96(13)
C26 Ru1 Cl2 98.28(13)
C1 Ru1 Cl2 91.91(11)
O1 Ru1 Cl2 86.31(8)
C26 Ru1 Cl1 97.16(13)
C1 Ru1 Cl1 94.62(11)
O1 Ru1 Cl1 86.34(8)
Cl2 Ru1 Cl1 161.41(4)
C1 N1 C8 124.6(3)
C1 N1 C2 115.2(3)
C8 N1 C2 119.3(3)
C1 N2 C17 125.9(3)
C1 N2 C7 114.2(3)
C17 N2 C7 117.4(3)
C32 O1 C33 120.7(3)
C32 O1 Ru1 110.8(2)
C33 O1 Ru1 127.6(2)
N2 C1 N1 106.0(3)
N2 C1 Ru1 133.7(3)
N1 C1 Ru1 120.2(3)
N1 C2 C3 113.0(4)
N1 C2 C7 101.7(3)
C3 C2 C7 114.5(4)
C4 C3 C2 113.2(4)
C5 C4 C3 119.3(6)
C4 C5 C6 119.2(5)
C7 C6 C5 111.6(4)
N2 C7 C6 111.5(4)
N2 C7 C2 102.1(3)
C6 C7 C2 114.8(4)
C9 C8 C13 121.5(3)
C9 C8 N1 119.0(4)
C13 C8 N1 119.4(3)
C10 C9 C8 118.6(4)
C10 C9 C14 117.8(4)
C8 C9 C14 123.5(4)
C11 C10 C9 121.2(4)
C12 C11 C10 119.3(4)
C12 C11 C15 120.4(4)
C10 C11 C15 120.2(4)
C11 C12 C13 122.0(4)
C12 C13 C8 117.2(4)
C12 C13 C16 118.7(4)
C8 C13 C16 124.0(3)
C18 C17 C22 122.0(4)
C18 C17 N2 117.7(4)
C22 C17 N2 120.3(4)
C19 C18 C17 117.6(4)
C19 C18 C23 120.2(4)
C17 C18 C23 122.1(4)
C20 C19 C18 122.8(4)
C21 C20 C19 117.9(4)
C21 C20 C24 121.8(4)
C19 C20 C24 120.3(4)
C20 C21 C22 121.9(4)
C17 C22 C21 117.9(4)
C17 C22 C25 122.2(4)
C21 C22 C25 119.8(4)
C27 C26 Ru1 118.2(3)
C28 C27 C32 117.7(4)
C28 C27 C26 123.3(4)
C32 C27 C26 119.1(4)
C29 C28 C27 121.8(4)
C28 C29 C30 118.8(4)
C31 C30 C29 121.8(4)
C32 C31 C30 118.1(4)
O1 C32 C31 126.0(4)
O1 C32 C27 112.2(3)
C31 C32 C27 121.8(4)
O1 C33 C35 104.9(3)
O1 C33 C34 109.9(3)
C35 C33 C34 113.0(4)

loop_
_geom_bond_atom_site_label_1
_geom_bond_atom_site_label_2
_geom_bond_distance
Ru1 C26 1.833(4)
Ru1 C1 1.967(4)
Ru1 O1 2.250(3)
Ru1 Cl2 2.3332(11)
Ru1 Cl1 2.3451(10)
N1 C1 1.358(5)
N1 C8 1.450(5)
N1 C2 1.488(5)
N2 C1 1.354(5)
N2 C17 1.449(5)
N2 C7 1.503(6)
O1 C32 1.370(5)
O1 C33 1.478(5)
C2 C3 1.512(7)
C2 C7 1.547(6)
C3 C4 1.492(8)
C4 C5 1.336(8)
C5 C6 1.522(9)
C6 C7 1.514(7)
C8 C9 1.395(6)
C8 C13 1.406(6)
C9 C10 1.393(5)
C9 C14 1.509(6)
C10 C11 1.382(6)
C11 C12 1.377(6)
C11 C15 1.518(5)
C12 C13 1.404(5)
C13 C16 1.486(6)
C17 C18 1.394(6)
C17 C22 1.399(6)
C18 C19 1.392(6)
C18 C23 1.508(6)
C19 C20 1.391(6)
C20 C21 1.387(7)
C20 C24 1.502(6)
C21 C22 1.402(6)
C22 C25 1.497(7)
C26 C27 1.444(5)
C27 C28 1.400(6)
C27 C32 1.414(6)
C28 C29 1.376(6)
C29 C30 1.397(7)
C30 C31 1.394(7)
C31 C32 1.383(6)
C33 C35 1.503(7)
C33 C34 1.513(6)
